data_4328927
loop_
_publ_author_name
'Benjamin Oelkers'
'Alexander Venker'
'J\"org Sundermeyer'

_publ_section_title
;
 Molybdenum 1,4-Diazabuta-1,3-diene Tricarbonyl Solvento Complexes
 Revisited: From Solvatochromism to Attractive Ligand-Ligand Interaction
;
_journal_name_full 'Inorganic Chemistry'
_journal_page_first 4636
_journal_page_last 4643
_journal_paper_doi 10.1021/ic202517w
_journal_volume 51
_journal_year 2012
_chemical_formula_moiety '2(C27 H30 Mo N4 O3), 3(C H2 Cl2)'
_chemical_formula_sum 'C57 H66 Cl6 Mo2 N8 O6'
_chemical_formula_weight 1363.76
_chemical_name_systematic
;
 ?
;
_space_group_IT_number 14
_symmetry_cell_setting monoclinic
_symmetry_space_group_name_Hall '-P 2ybc'
_symmetry_space_group_name_H-M 'P 1 21/c 1'
_atom_sites_solution_hydrogens geom
_atom_sites_solution_primary direct
_atom_sites_solution_secondary difmap
_audit_creation_method SHELXL-97
_cell_angle_alpha 90.00
_cell_angle_beta 97.696(4)
_cell_angle_gamma 90.00
_cell_formula_units_Z 2
_cell_length_a 14.7026(7)
_cell_length_b 13.4064(5)
_cell_length_c 15.6346(8)
_cell_measurement_reflns_used 25524
_cell_measurement_temperature 100(2)
_cell_measurement_theta_max 25.71
_cell_measurement_theta_min 1.31
_cell_volume 3054.0(2)
_computing_cell_refinement 'STOE X-AREA'
_computing_data_collection 'STOE X-AREA'
_computing_data_reduction 'STOE X-RED'
_computing_molecular_graphics 'DIAMOND (Brandenburg, 2011)'
_computing_publication_material 'WinGX publication routines (Farrugia, 1999)'
_computing_structure_refinement 'SHELXL-97 (Sheldrick, 1997)'
_computing_structure_solution 'SIR2004 (Giacovazzo et al, 2004)'
_diffrn_ambient_temperature 100(2)
_diffrn_detector_area_resol_mean 6.67
_diffrn_measured_fraction_theta_full 1.000
_diffrn_measured_fraction_theta_max 0.996
_diffrn_measurement_device_type 'STOE IPDS 2'
_diffrn_measurement_method 'rotation method'
_diffrn_radiation_monochromator graphite
_diffrn_radiation_source 'fine-focus sealed tube'
_diffrn_radiation_type MoK\a
_diffrn_radiation_wavelength 0.71073
_diffrn_reflns_av_R_equivalents 0.1102
_diffrn_reflns_av_sigmaI/netI 0.0738
_diffrn_reflns_limit_h_max 18
_diffrn_reflns_limit_h_min -18
_diffrn_reflns_limit_k_max 16
_diffrn_reflns_limit_k_min -16
_diffrn_reflns_limit_l_max 19
_diffrn_reflns_limit_l_min -19
_diffrn_reflns_number 32227
_diffrn_reflns_theta_full 25.00
_diffrn_reflns_theta_max 26.73
_diffrn_reflns_theta_min 1.40
_exptl_absorpt_coefficient_mu 0.728
_exptl_absorpt_correction_T_max 0.9849
_exptl_absorpt_correction_T_min 0.855
_exptl_absorpt_correction_type gaussian
_exptl_absorpt_process_details
;
a grid of  8 x  8 x  8 =   512 sampling points was used
;
_exptl_crystal_colour blue
_exptl_crystal_density_diffrn 1.483
_exptl_crystal_description plate
_exptl_crystal_F_000 1396
_exptl_crystal_size_max 0.48
_exptl_crystal_size_mid 0.18
_exptl_crystal_size_min 0.03
_refine_diff_density_max 0.661
_refine_diff_density_min -0.451
_refine_diff_density_rms 0.061
_refine_ls_extinction_method none
_refine_ls_goodness_of_fit_ref 0.906
_refine_ls_hydrogen_treatment constr
_refine_ls_matrix_type full
_refine_ls_number_parameters 377
_refine_ls_number_reflns 6460
_refine_ls_number_restraints 0
_refine_ls_restrained_S_all 0.906
_refine_ls_R_factor_all 0.0619
_refine_ls_R_factor_gt 0.0338
_refine_ls_shift/su_max 0.001
_refine_ls_shift/su_mean 0.000
_refine_ls_structure_factor_coef Fsqd
_refine_ls_weighting_details 'calc w=1/[\s^2^(Fo^2^)+(0.0305P)^2^+0.0000P] where P=(Fo^2^+2Fc^2^)/3'
_refine_ls_weighting_scheme calc
_refine_ls_wR_factor_gt 0.0755
_refine_ls_wR_factor_ref 0.0827
_reflns_number_gt 4540
_reflns_number_total 6460
_reflns_threshold_expression >2sigma(I)
_cod_data_source_file ic202517w_si_001_12.cif
_cod_data_source_block compound11
_cod_original_sg_symbol_H-M 'P 21/c'
_cod_database_code 4328927

loop_
_symmetry_equiv_pos_as_xyz
'x, y, z'
'-x, y+1/2, -z+1/2'
'-x, -y, -z'
'x, -y-1/2, z-1/2'

loop_
_atom_site_label
_atom_site_type_symbol
_atom_site_fract_x
_atom_site_fract_y
_atom_site_fract_z
_atom_site_U_iso_or_equiv
_atom_site_adp_type
_atom_site_occupancy
_atom_site_symmetry_multiplicity
_atom_site_calc_flag
_atom_site_refinement_flags
_atom_site_disorder_assembly
_atom_site_disorder_group
C1 C 0.67433(19) 0.27117(18) 0.34229(17) 0.0319(6) Uani 1 1 d . . .
C2 C 0.59472(19) 0.31025(19) 0.38216(17) 0.0361(6) Uani 1 1 d . . .
H2A H 0.5832 0.3798 0.3647 0.054 Uiso 1 1 calc R . .
H2B H 0.6085 0.3066 0.4452 0.054 Uiso 1 1 calc R . .
H2C H 0.5402 0.2700 0.3628 0.054 Uiso 1 1 calc R . .
C3 C 0.66097(19) 0.40022(19) 0.23746(18) 0.0356(6) Uani 1 1 d . . .
C4 C 0.5886(2) 0.3846(2) 0.17064(18) 0.0412(7) Uani 1 1 d . . .
C5 C 0.5487(2) 0.4675(2) 0.1270(2) 0.0516(8) Uani 1 1 d . . .
H5 H 0.5012 0.4582 0.0801 0.062 Uiso 1 1 calc R . .
C6 C 0.5768(2) 0.5626(3) 0.1506(2) 0.0582(9) Uani 1 1 d . . .
H6 H 0.5489 0.6184 0.1201 0.070 Uiso 1 1 calc R . .
C7 C 0.6461(2) 0.5767(2) 0.2190(2) 0.0571(9) Uani 1 1 d . . .
H7 H 0.6639 0.6426 0.2362 0.069 Uiso 1 1 calc R . .
C8 C 0.6899(2) 0.4963(2) 0.2630(2) 0.0433(7) Uani 1 1 d . . .
C9 C 0.5527(2) 0.2814(2) 0.1469(2) 0.0477(8) Uani 1 1 d . . .
H9A H 0.6040 0.2377 0.1378 0.072 Uiso 1 1 calc R . .
H9B H 0.5091 0.2848 0.0938 0.072 Uiso 1 1 calc R . .
H9C H 0.5218 0.2546 0.1937 0.072 Uiso 1 1 calc R . .
C10 C 0.7663(2) 0.5132(2) 0.3362(2) 0.0567(9) Uani 1 1 d . . .
H10A H 0.7677 0.5838 0.3528 0.085 Uiso 1 1 calc R . .
H10B H 0.8251 0.4947 0.3177 0.085 Uiso 1 1 calc R . .
H10C H 0.7556 0.4722 0.3858 0.085 Uiso 1 1 calc R . .
C11 C 0.71451(18) 0.17368(18) 0.36729(16) 0.0306(6) Uani 1 1 d . . .
C12 C 0.6801(2) 0.11528(19) 0.43802(17) 0.0364(6) Uani 1 1 d . . .
H12A H 0.7180 0.0555 0.4504 0.055 Uiso 1 1 calc R . .
H12B H 0.6162 0.0955 0.4199 0.055 Uiso 1 1 calc R . .
H12C H 0.6835 0.1566 0.4901 0.055 Uiso 1 1 calc R . .
C13 C 0.79920(19) 0.03611(18) 0.32466(16) 0.0311(6) Uani 1 1 d . . .
C14 C 0.88411(19) 0.00412(19) 0.36677(16) 0.0329(6) Uani 1 1 d . . .
C15 C 0.9026(2) -0.09862(19) 0.36744(16) 0.0351(6) Uani 1 1 d . . .
H15 H 0.9596 -0.1225 0.3960 0.042 Uiso 1 1 calc R . .
C16 C 0.8392(2) -0.16562(19) 0.32721(18) 0.0402(7) Uani 1 1 d . . .
H16 H 0.8525 -0.2350 0.3287 0.048 Uiso 1 1 calc R . .
C17 C 0.7571(2) -0.13201(19) 0.28529(18) 0.0399(7) Uani 1 1 d . . .
H17 H 0.7145 -0.1787 0.2572 0.048 Uiso 1 1 calc R . .
C18 C 0.7343(2) -0.03047(19) 0.28276(17) 0.0364(6) Uani 1 1 d . . .
C19 C 0.95270(19) 0.07621(19) 0.41011(17) 0.0354(6) Uani 1 1 d . . .
H19A H 0.9627 0.1299 0.3698 0.053 Uiso 1 1 calc R . .
H19B H 1.0108 0.0415 0.4281 0.053 Uiso 1 1 calc R . .
H19C H 0.9297 0.1046 0.4609 0.053 Uiso 1 1 calc R . .
C20 C 0.6438(2) 0.0037(2) 0.23485(19) 0.0437(7) Uani 1 1 d . . .
H20A H 0.6147 -0.0517 0.2006 0.066 Uiso 1 1 calc R . .
H20B H 0.6543 0.0591 0.1965 0.066 Uiso 1 1 calc R . .
H20C H 0.6036 0.0258 0.2763 0.066 Uiso 1 1 calc R . .
C21 C 0.76751(19) 0.18536(19) 0.12411(18) 0.0347(6) Uani 1 1 d . . .
C22 C 0.9350(2) 0.1739(2) 0.20111(16) 0.0347(6) Uani 1 1 d . . .
C23 C 0.84621(19) 0.3569(2) 0.15061(17) 0.0348(6) Uani 1 1 d . . .
C24 C 0.99429(19) 0.36901(18) 0.32985(17) 0.0336(6) Uani 1 1 d . . .
H24 H 1.0135 0.3808 0.2751 0.040 Uiso 1 1 calc R . .
C25 C 0.9925(2) 0.36777(18) 0.46892(17) 0.0366(6) Uani 1 1 d . . .
H25 H 1.0087 0.3771 0.5293 0.044 Uiso 1 1 calc R . .
C26 C 0.9162(2) 0.32206(19) 0.42887(17) 0.0370(6) Uani 1 1 d . . .
H26 H 0.8690 0.2941 0.4572 0.044 Uiso 1 1 calc R . .
C27 C 1.1316(2) 0.4463(2) 0.41659(19) 0.0420(7) Uani 1 1 d . . .
H27A H 1.1460 0.4702 0.3607 0.063 Uiso 1 1 calc R . .
H27B H 1.1785 0.3984 0.4408 0.063 Uiso 1 1 calc R . .
H27C H 1.1306 0.5029 0.4561 0.063 Uiso 1 1 calc R . .
C100 C 0.2350(2) 0.1358(2) 0.45403(19) 0.0462(7) Uani 1 1 d . . .
H10D H 0.2668 0.0758 0.4361 0.055 Uiso 1 1 calc R . .
H10E H 0.1964 0.1153 0.4982 0.055 Uiso 1 1 calc R . .
C200 C 0.5626(8) 0.5198(8) 0.5229(5) 0.099(4) Uani 0.50 1 d P A -1
H20D H 0.6179 0.4772 0.5346 0.119 Uiso 0.50 1 calc PR A -1
H20E H 0.5663 0.5728 0.5673 0.119 Uiso 0.50 1 calc PR A -1
N1 N 0.70699(15) 0.31369(15) 0.27754(13) 0.0328(5) Uani 1 1 d . . .
N2 N 0.77627(15) 0.14150(15) 0.32048(13) 0.0306(5) Uani 1 1 d . . .
N3 N 0.91743(15) 0.32211(15) 0.34078(13) 0.0320(5) Uani 1 1 d . . .
N4 N 1.04186(16) 0.39786(15) 0.40495(14) 0.0340(5) Uani 1 1 d . . .
O1 O 0.73913(14) 0.15020(14) 0.05641(12) 0.0432(5) Uani 1 1 d . . .
O2 O 0.99848(14) 0.12970(14) 0.18359(12) 0.0414(5) Uani 1 1 d . . .
O3 O 0.85171(14) 0.42100(14) 0.10098(12) 0.0416(5) Uani 1 1 d . . .
Mo1 Mo 0.826244(16) 0.246964(16) 0.229150(14) 0.03069(7) Uani 1 1 d . . .
Cl1 Cl 0.31706(6) 0.22338(7) 0.49936(6) 0.0651(3) Uani 1 1 d . . .
Cl2 Cl 0.16438(6) 0.18513(6) 0.36420(5) 0.0511(2) Uani 1 1 d . . .
Cl3 Cl 0.55508(15) 0.57423(13) 0.41579(14) 0.0686(5) Uani 0.50 1 d P A -1
Cl4 Cl 0.4619(2) 0.44744(17) 0.5249(2) 0.0929(8) Uani 0.50 1 d P A -1

loop_
_atom_site_aniso_label
_atom_site_aniso_U_11
_atom_site_aniso_U_22
_atom_site_aniso_U_33
_atom_site_aniso_U_23
_atom_site_aniso_U_13
_atom_site_aniso_U_12
C1 0.0353(15) 0.0277(14) 0.0330(14) -0.0019(10) 0.0059(12) -0.0001(11)
C2 0.0405(16) 0.0317(14) 0.0374(15) 0.0002(12) 0.0101(13) 0.0009(12)
C3 0.0376(16) 0.0320(13) 0.0394(15) 0.0075(12) 0.0138(13) 0.0045(12)
C4 0.0426(18) 0.0437(16) 0.0394(15) 0.0053(13) 0.0126(14) 0.0109(14)
C5 0.0463(19) 0.063(2) 0.0475(18) 0.0179(16) 0.0115(15) 0.0194(17)
C6 0.051(2) 0.0506(19) 0.076(2) 0.0313(18) 0.0227(19) 0.0189(16)
C7 0.052(2) 0.0330(16) 0.092(3) 0.0138(17) 0.030(2) 0.0055(15)
C8 0.0400(17) 0.0310(14) 0.0614(19) 0.0078(13) 0.0155(15) 0.0045(13)
C9 0.0439(18) 0.0531(17) 0.0444(16) -0.0047(14) -0.0005(15) 0.0078(15)
C10 0.056(2) 0.0281(14) 0.085(2) -0.0061(16) 0.0070(19) 0.0007(14)
C11 0.0315(14) 0.0300(12) 0.0305(13) -0.0008(11) 0.0047(12) -0.0042(11)
C12 0.0394(16) 0.0325(13) 0.0380(15) 0.0029(12) 0.0083(13) 0.0001(12)
C13 0.0380(16) 0.0264(12) 0.0311(13) 0.0010(10) 0.0125(12) 0.0015(11)
C14 0.0398(16) 0.0304(13) 0.0298(13) 0.0023(11) 0.0091(12) 0.0019(12)
C15 0.0421(16) 0.0324(13) 0.0318(14) 0.0038(11) 0.0094(12) 0.0055(12)
C16 0.0521(19) 0.0254(13) 0.0456(16) 0.0009(12) 0.0156(15) 0.0020(13)
C17 0.0470(18) 0.0289(13) 0.0450(16) -0.0046(12) 0.0100(14) -0.0042(13)
C18 0.0397(16) 0.0332(14) 0.0373(15) -0.0014(11) 0.0085(13) 0.0001(12)
C19 0.0365(16) 0.0341(14) 0.0355(14) 0.0018(11) 0.0045(12) 0.0029(12)
C20 0.0432(18) 0.0362(15) 0.0505(17) -0.0042(13) 0.0022(15) -0.0030(13)
C21 0.0335(15) 0.0331(13) 0.0394(15) 0.0055(12) 0.0119(12) 0.0030(12)
C22 0.0448(17) 0.0335(13) 0.0254(13) 0.0007(11) 0.0038(12) -0.0026(13)
C23 0.0334(15) 0.0334(13) 0.0376(15) -0.0055(12) 0.0042(12) 0.0006(12)
C24 0.0407(16) 0.0301(13) 0.0304(14) 0.0002(11) 0.0059(12) 0.0020(12)
C25 0.0477(18) 0.0304(13) 0.0328(14) -0.0022(11) 0.0095(13) 0.0004(13)
C26 0.0475(17) 0.0318(13) 0.0336(14) -0.0002(12) 0.0130(13) -0.0002(13)
C27 0.0430(18) 0.0379(15) 0.0448(16) -0.0068(13) 0.0047(14) -0.0048(13)
C100 0.0503(19) 0.0432(16) 0.0463(17) 0.0056(14) 0.0102(15) 0.0011(15)
C200 0.138(10) 0.108(8) 0.048(5) 0.042(5) 0.004(5) 0.022(7)
N1 0.0354(13) 0.0282(11) 0.0339(12) -0.0004(9) 0.0019(10) 0.0009(9)
N2 0.0325(12) 0.0264(10) 0.0325(11) 0.0004(9) 0.0022(10) -0.0009(9)
N3 0.0385(13) 0.0276(10) 0.0307(11) -0.0003(9) 0.0075(10) 0.0015(10)
N4 0.0370(13) 0.0303(11) 0.0354(12) -0.0031(9) 0.0076(10) 0.0005(10)
O1 0.0463(13) 0.0443(11) 0.0378(11) -0.0055(9) 0.0010(10) 0.0025(9)
O2 0.0417(12) 0.0438(11) 0.0395(11) -0.0046(9) 0.0083(9) 0.0082(10)
O3 0.0466(12) 0.0388(11) 0.0401(11) 0.0110(9) 0.0079(9) -0.0006(9)
Mo1 0.03511(13) 0.02690(11) 0.03058(12) 0.00096(10) 0.00631(9) 0.00070(10)
Cl1 0.0602(6) 0.0654(5) 0.0672(5) -0.0142(4) -0.0001(5) -0.0042(4)
Cl2 0.0484(5) 0.0448(4) 0.0595(5) 0.0088(4) 0.0057(4) 0.0032(3)
Cl3 0.0831(14) 0.0492(10) 0.0690(13) -0.0025(9) -0.0062(11) -0.0005(9)
Cl4 0.143(3) 0.0581(12) 0.0922(18) 0.0102(13) 0.0682(19) 0.0189(14)

loop_
_atom_type_symbol
_atom_type_description
_atom_type_scat_dispersion_real
_atom_type_scat_dispersion_imag
_atom_type_scat_source
C C 0.0033 0.0016 'International Tables Vol C Tables 4.2.6.8 and 6.1.1.4'
H H 0.0000 0.0000 'International Tables Vol C Tables 4.2.6.8 and 6.1.1.4'
N N 0.0061 0.0033 'International Tables Vol C Tables 4.2.6.8 and 6.1.1.4'
O O 0.0106 0.0060 'International Tables Vol C Tables 4.2.6.8 and 6.1.1.4'
Mo Mo -1.6832 0.6857 'International Tables Vol C Tables 4.2.6.8 and 6.1.1.4'
Cl Cl 0.1484 0.1585 'International Tables Vol C Tables 4.2.6.8 and 6.1.1.4'

loop_
_geom_angle_atom_site_label_1
_geom_angle_atom_site_label_2
_geom_angle_atom_site_label_3
_geom_angle
N1 C1 C11 114.7(2)
N1 C1 C2 124.1(2)
C11 C1 C2 120.8(2)
C1 C2 H2A 109.5
C1 C2 H2B 109.5
H2A C2 H2B 109.5
C1 C2 H2C 109.5
H2A C2 H2C 109.5
H2B C2 H2C 109.5
C8 C3 C4 121.4(3)
C8 C3 N1 120.7(2)
C4 C3 N1 117.9(2)
C5 C4 C3 118.3(3)
C5 C4 C9 120.0(3)
C3 C4 C9 121.7(2)
C6 C5 C4 121.1(3)
C6 C5 H5 119.4
C4 C5 H5 119.4
C5 C6 C7 119.8(3)
C5 C6 H6 120.1
C7 C6 H6 120.1
C6 C7 C8 121.3(3)
C6 C7 H7 119.4
C8 C7 H7 119.4
C7 C8 C3 118.1(3)
C7 C8 C10 120.5(3)
C3 C8 C10 121.5(2)
C4 C9 H9A 109.5
C4 C9 H9B 109.5
H9A C9 H9B 109.5
C4 C9 H9C 109.5
H9A C9 H9C 109.5
H9B C9 H9C 109.5
C8 C10 H10A 109.5
C8 C10 H10B 109.5
H10A C10 H10B 109.5
C8 C10 H10C 109.5
H10A C10 H10C 109.5
H10B C10 H10C 109.5
N2 C11 C1 115.4(2)
N2 C11 C12 124.6(2)
C1 C11 C12 119.9(2)
C11 C12 H12A 109.5
C11 C12 H12B 109.5
H12A C12 H12B 109.5
C11 C12 H12C 109.5
H12A C12 H12C 109.5
H12B C12 H12C 109.5
C14 C13 C18 122.2(2)
C14 C13 N2 120.5(2)
C18 C13 N2 117.3(2)
C13 C14 C15 117.7(2)
C13 C14 C19 121.4(2)
C15 C14 C19 120.9(2)
C16 C15 C14 121.0(3)
C16 C15 H15 119.5
C14 C15 H15 119.5
C17 C16 C15 120.1(2)
C17 C16 H16 120.0
C15 C16 H16 120.0
C16 C17 C18 121.7(3)
C16 C17 H17 119.2
C18 C17 H17 119.2
C17 C18 C13 117.4(3)
C17 C18 C20 120.1(2)
C13 C18 C20 122.6(2)
C14 C19 H19A 109.5
C14 C19 H19B 109.5
H19A C19 H19B 109.5
C14 C19 H19C 109.5
H19A C19 H19C 109.5
H19B C19 H19C 109.5
C18 C20 H20A 109.5
C18 C20 H20B 109.5
H20A C20 H20B 109.5
C18 C20 H20C 109.5
H20A C20 H20C 109.5
H20B C20 H20C 109.5
O1 C21 Mo1 173.5(2)
O2 C22 Mo1 178.9(2)
O3 C23 Mo1 175.1(2)
N3 C24 N4 112.2(2)
N3 C24 H24 123.9
N4 C24 H24 123.9
C26 C25 N4 106.4(2)
C26 C25 H25 126.8
N4 C25 H25 126.8
C25 C26 N3 109.9(3)
C25 C26 H26 125.0
N3 C26 H26 125.0
N4 C27 H27A 109.5
N4 C27 H27B 109.5
H27A C27 H27B 109.5
N4 C27 H27C 109.5
H27A C27 H27C 109.5
H27B C27 H27C 109.5
Cl2 C100 Cl1 111.69(16)
Cl2 C100 H10D 109.3
Cl1 C100 H10D 109.3
Cl2 C100 H10E 109.3
Cl1 C100 H10E 109.3
H10D C100 H10E 107.9
Cl4 C200 Cl3 106.7(5)
Cl4 C200 H20D 110.4
Cl3 C200 H20D 110.4
Cl4 C200 H20E 110.4
Cl3 C200 H20E 110.4
H20D C200 H20E 108.6
C1 N1 C3 119.1(2)
C1 N1 Mo1 118.88(17)
C3 N1 Mo1 121.91(17)
C11 N2 C13 117.9(2)
C11 N2 Mo1 117.75(16)
C13 N2 Mo1 123.90(16)
C24 N3 C26 104.7(2)
C24 N3 Mo1 122.26(17)
C26 N3 Mo1 132.61(19)
C24 N4 C25 106.8(2)
C24 N4 C27 126.5(2)
C25 N4 C27 126.6(2)
C21 Mo1 C23 82.92(11)
C21 Mo1 C22 83.24(11)
C23 Mo1 C22 92.31(11)
C21 Mo1 N1 100.40(10)
C23 Mo1 N1 95.91(10)
C22 Mo1 N1 171.36(9)
C21 Mo1 N2 97.26(9)
C23 Mo1 N2 167.52(10)
C22 Mo1 N2 100.12(9)
N1 Mo1 N2 71.74(8)
C21 Mo1 N3 170.01(10)
C23 Mo1 N3 91.44(9)
C22 Mo1 N3 88.78(9)
N1 Mo1 N3 88.34(8)
N2 Mo1 N3 90.02(7)

loop_
_geom_bond_atom_site_label_1
_geom_bond_atom_site_label_2
_geom_bond_distance
C1 N1 1.308(3)
C1 C11 1.466(3)
C1 C2 1.493(4)
C2 H2A 0.9800
C2 H2B 0.9800
C2 H2C 0.9800
C3 C8 1.398(4)
C3 C4 1.403(4)
C3 N1 1.443(3)
C4 C5 1.393(4)
C4 C9 1.510(4)
C5 C6 1.375(5)
C5 H5 0.9500
C6 C7 1.388(5)
C6 H6 0.9500
C7 C8 1.389(4)
C7 H7 0.9500
C8 C10 1.510(4)
C9 H9A 0.9800
C9 H9B 0.9800
C9 H9C 0.9800
C10 H10A 0.9800
C10 H10B 0.9800
C10 H10C 0.9800
C11 N2 1.313(3)
C11 C12 1.497(4)
C12 H12A 0.9800
C12 H12B 0.9800
C12 H12C 0.9800
C13 C14 1.398(4)
C13 C18 1.403(4)
C13 N2 1.452(3)
C14 C15 1.404(3)
C14 C19 1.492(4)
C15 C16 1.384(4)
C15 H15 0.9500
C16 C17 1.370(4)
C16 H16 0.9500
C17 C18 1.401(4)
C17 H17 0.9500
C18 C20 1.507(4)
C19 H19A 0.9800
C19 H19B 0.9800
C19 H19C 0.9800
C20 H20A 0.9800
C20 H20B 0.9800
C20 H20C 0.9800
C21 O1 1.183(3)
C21 Mo1 1.935(3)
C22 O2 1.168(3)
C22 Mo1 1.974(3)
C23 O3 1.168(3)
C23 Mo1 1.965(3)
C24 N3 1.324(3)
C24 N4 1.341(3)
C24 H24 0.9500
C25 C26 1.356(4)
C25 N4 1.372(3)
C25 H25 0.9500
C26 N3 1.380(3)
C26 H26 0.9500
C27 N4 1.460(3)
C27 H27A 0.9800
C27 H27B 0.9800
C27 H27C 0.9800
C100 Cl2 1.759(3)
C100 Cl1 1.763(3)
C100 H10D 0.9900
C100 H10E 0.9900
C200 Cl4 1.773(11)
C200 Cl3 1.817(8)
C200 H20D 0.9900
C200 H20E 0.9900
N1 Mo1 2.191(2)
N2 Mo1 2.204(2)
N3 Mo1 2.287(2)

loop_
_geom_torsion_atom_site_label_1
_geom_torsion_atom_site_label_2
_geom_torsion_atom_site_label_3
_geom_torsion_atom_site_label_4
_geom_torsion
C8 C3 C4 C5 3.1(4)
N1 C3 C4 C5 -174.9(3)
C8 C3 C4 C9 -175.7(3)
N1 C3 C4 C9 6.3(4)
C3 C4 C5 C6 -2.4(5)
C9 C4 C5 C6 176.4(3)
C4 C5 C6 C7 -0.1(5)
C5 C6 C7 C8 2.0(5)
C6 C7 C8 C3 -1.3(5)
C6 C7 C8 C10 178.9(3)
C4 C3 C8 C7 -1.3(5)
N1 C3 C8 C7 176.7(3)
C4 C3 C8 C10 178.6(3)
N1 C3 C8 C10 -3.5(4)
N1 C1 C11 N2 -1.3(3)
C2 C1 C11 N2 171.7(2)
N1 C1 C11 C12 -177.3(2)
C2 C1 C11 C12 -4.4(4)
C18 C13 C14 C15 -1.1(4)
N2 C13 C14 C15 -179.1(2)
C18 C13 C14 C19 179.3(3)
N2 C13 C14 C19 1.3(4)
C13 C14 C15 C16 0.5(4)
C19 C14 C15 C16 -179.9(3)
C14 C15 C16 C17 0.5(4)
C15 C16 C17 C18 -0.9(4)
C16 C17 C18 C13 0.3(4)
C16 C17 C18 C20 179.1(3)
C14 C13 C18 C17 0.7(4)
N2 C13 C18 C17 178.8(2)
C14 C13 C18 C20 -178.0(3)
N2 C13 C18 C20 0.0(4)
N4 C25 C26 N3 0.6(3)
C11 C1 N1 C3 168.6(2)
C2 C1 N1 C3 -4.1(4)
C11 C1 N1 Mo1 -8.5(3)
C2 C1 N1 Mo1 178.79(18)
C8 C3 N1 C1 94.7(3)
C4 C3 N1 C1 -87.3(3)
C8 C3 N1 Mo1 -88.3(3)
C4 C3 N1 Mo1 89.7(3)
C1 C11 N2 C13 -162.6(2)
C12 C11 N2 C13 13.3(4)
C1 C11 N2 Mo1 10.3(3)
C12 C11 N2 Mo1 -173.86(19)
C14 C13 N2 C11 -108.5(3)
C18 C13 N2 C11 73.5(3)
C14 C13 N2 Mo1 79.1(3)
C18 C13 N2 Mo1 -99.0(3)
N4 C24 N3 C26 0.4(3)
N4 C24 N3 Mo1 -173.14(15)
C25 C26 N3 C24 -0.6(3)
C25 C26 N3 Mo1 171.96(17)
N3 C24 N4 C25 -0.1(3)
N3 C24 N4 C27 176.4(2)
C26 C25 N4 C24 -0.3(3)
C26 C25 N4 C27 -176.8(2)
C1 N1 Mo1 C21 104.48(19)
C3 N1 Mo1 C21 -72.5(2)
C1 N1 Mo1 C23 -171.66(19)
C3 N1 Mo1 C23 11.3(2)
C1 N1 Mo1 N2 10.19(18)
C3 N1 Mo1 N2 -166.8(2)
C1 N1 Mo1 N3 -80.38(19)
C3 N1 Mo1 N3 102.62(19)
C11 N2 Mo1 C21 -109.36(19)
C13 N2 Mo1 C21 63.1(2)
C11 N2 Mo1 C23 -19.3(5)
C13 N2 Mo1 C23 153.1(4)
C11 N2 Mo1 C22 166.25(18)
C13 N2 Mo1 C22 -21.3(2)
C11 N2 Mo1 N1 -10.76(17)
C13 N2 Mo1 N1 161.7(2)
C11 N2 Mo1 N3 77.49(18)
C13 N2 Mo1 N3 -110.10(19)
C24 N3 Mo1 C23 -39.6(2)
C26 N3 Mo1 C23 148.9(2)
C24 N3 Mo1 C22 52.7(2)
C26 N3 Mo1 C22 -118.8(2)
C24 N3 Mo1 N1 -135.4(2)
C26 N3 Mo1 N1 53.0(2)
C24 N3 Mo1 N2 152.8(2)
C26 N3 Mo1 N2 -18.7(2)
